data_4036334
loop_
_publ_author_name
'Sigalov, Mark'
'Shainyan, Bagrat'
'Chipanina, Nina'
'Oznobikhina, Larisa'
'Strashnikova, Natalia'
'Sterkhova, Irina'

_publ_section_title
;
 Molecular Structure and Photoinduced Intramolecular Hydrogen Bonding in
 2-Pyrrolylmethylidene Cycloalkanones.
;
_journal_issue 21
_journal_name_full 'The Journal of organic chemistry'
_journal_page_first 10521
_journal_page_last 10535
_journal_paper_doi 10.1021/acs.joc.5b01604
_journal_volume 80
_journal_year 2015
_chemical_formula_moiety 'C16 H16 N2 O'
_chemical_formula_sum 'C16 H16 N2 O'
_chemical_formula_weight 252.31
_space_group_crystal_system triclinic
_space_group_IT_number 2
_space_group_name_Hall '-P 1'
_space_group_name_H-M_alt 'P -1'
_atom_sites_solution_hydrogens geom
_atom_sites_solution_primary direct
_atom_sites_solution_secondary difmap
_audit_creation_method SHELXL-2014/6
_cell_angle_alpha 115.415(3)
_cell_angle_beta 100.821(3)
_cell_angle_gamma 105.614(3)
_cell_formula_units_Z 4
_cell_length_a 10.1052(10)
_cell_length_b 12.0211(10)
_cell_length_c 12.7419(12)
_cell_measurement_temperature 100(2)
_cell_volume 1262.0(2)
_computing_cell_refinement 'Bruker SAINT'
_computing_data_collection 'Bruker APEX2'
_computing_data_reduction 'Bruker SAINT'
_computing_molecular_graphics 'Bruker SHELXTL'
_computing_publication_material 'Bruker SHELXTL'
_computing_structure_refinement 'SHELXL-2013 (Sheldrick, 2013)'
_computing_structure_solution 'SHELXS-97 (Sheldrick 2008)'
_diffrn_ambient_temperature 100(2)
_diffrn_measured_fraction_theta_full 0.999
_diffrn_measured_fraction_theta_max 0.999
_diffrn_radiation_type MoK\a
_diffrn_radiation_wavelength 0.71073
_diffrn_reflns_av_R_equivalents 0.1415
_diffrn_reflns_av_unetI/netI 0.0777
_diffrn_reflns_Laue_measured_fraction_full 0.999
_diffrn_reflns_Laue_measured_fraction_max 0.999
_diffrn_reflns_limit_h_max 14
_diffrn_reflns_limit_h_min -14
_diffrn_reflns_limit_k_max 16
_diffrn_reflns_limit_k_min -16
_diffrn_reflns_limit_l_max 17
_diffrn_reflns_limit_l_min -17
_diffrn_reflns_number 93200
_diffrn_reflns_point_group_measured_fraction_full 0.999
_diffrn_reflns_point_group_measured_fraction_max 0.999
_diffrn_reflns_theta_full 25.242
_diffrn_reflns_theta_max 30.076
_diffrn_reflns_theta_min 2.233
_exptl_absorpt_coefficient_mu 0.084
_exptl_absorpt_correction_T_max 0.997
_exptl_absorpt_correction_T_min 0.977
_exptl_absorpt_correction_type multi-scan
_exptl_crystal_colour red
_exptl_crystal_density_diffrn 1.328
_exptl_crystal_description plate
_exptl_crystal_F_000 536
_exptl_crystal_size_max 0.500
_exptl_crystal_size_mid 0.230
_exptl_crystal_size_min 0.030
_refine_diff_density_max 0.419
_refine_diff_density_min -0.418
_refine_diff_density_rms 0.067
_refine_ls_extinction_method none
_refine_ls_goodness_of_fit_ref 1.045
_refine_ls_hydrogen_treatment constr
_refine_ls_matrix_type full
_refine_ls_number_parameters 343
_refine_ls_number_reflns 7376
_refine_ls_number_restraints 0
_refine_ls_restrained_S_all 1.045
_refine_ls_R_factor_all 0.1218
_refine_ls_R_factor_gt 0.0645
_refine_ls_shift/su_max 0.000
_refine_ls_shift/su_mean 0.000
_refine_ls_structure_factor_coef Fsqd
_refine_ls_weighting_details 'w=1/[\s^2^(Fo^2^)+(0.0603P)^2^+0.7643P] where P=(Fo^2^+2Fc^2^)/3'
_refine_ls_weighting_scheme calc
_refine_ls_wR_factor_gt 0.1313
_refine_ls_wR_factor_ref 0.1518
_reflns_Friedel_coverage 0.000
_reflns_number_gt 4730
_reflns_number_total 7376
_reflns_threshold_expression 'I > 2\s(I)'
_cod_data_source_file jo5b01604_si_003.cif
_cod_data_source_block mo_Sigalov_6_0m
_cod_database_code 4036334
_shelx_space_group_comment
;
The symmetry employed for this shelxl refinement is uniquely defined
by the following loop, which should always be used as a source of
symmetry information in preference to the above space-group names.
They are only intended as comments.
;
_shelx_estimated_absorpt_t_min 0.959
_shelx_estimated_absorpt_t_max 0.997
_shelxl_version_number 2014/6

loop_
_space_group_symop_operation_xyz
'x, y, z'
'-x, -y, -z'

loop_
_atom_site_label
_atom_site_type_symbol
_atom_site_fract_x
_atom_site_fract_y
_atom_site_fract_z
_atom_site_U_iso_or_equiv
_atom_site_adp_type
_atom_site_occupancy
_atom_site_site_symmetry_order
_atom_site_calc_flag
_atom_site_refinement_flags_posn
_atom_site_refinement_flags_adp
O1 O 0.02637(13) 0.56092(13) 0.19122(11) 0.0168(3) Uani 1 1 d . .
O2 O 0.79364(14) 0.72573(13) 0.43254(12) 0.0181(3) Uani 1 1 d . .
N1 N -0.02130(16) 0.69113(15) 0.59604(13) 0.0151(3) Uani 1 1 d . .
H7 H -0.1022 0.6785 0.5473 0.018 Uiso 1 1 calc R U
N2 N 0.28498(16) 0.57338(15) -0.09296(14) 0.0165(3) Uani 1 1 d . .
H4 H 0.1929 0.5393 -0.1348 0.020 Uiso 1 1 calc R U
N3 N 0.96414(16) 0.73306(15) 0.10742(14) 0.0176(3) Uani 1 1 d . .
H21 H 0.9833 0.6739 0.1210 0.021 Uiso 1 1 calc R U
N4 N 0.66814(18) 1.04771(17) 0.79343(15) 0.0234(4) Uani 1 1 d . .
H20 H 0.6868 1.1074 0.7720 0.028 Uiso 1 1 calc R U
C1 C 0.5257(2) 0.65573(19) -0.04330(18) 0.0197(4) Uani 1 1 d . .
H1 H 0.6183 0.6842 -0.0484 0.024 Uiso 1 1 calc R U
C2 C 0.49551(19) 0.66311(18) 0.06137(17) 0.0173(4) Uani 1 1 d . .
H16 H 0.5645 0.6972 0.1386 0.021 Uiso 1 1 calc R U
C3 C 0.34337(19) 0.61027(17) 0.02977(16) 0.0146(4) Uani 1 1 d . .
C4 C 0.24609(19) 0.59245(17) 0.09503(16) 0.0145(4) Uani 1 1 d . .
H15 H 0.1487 0.5718 0.0544 0.017 Uiso 1 1 calc R U
C5 C 0.27468(18) 0.60116(17) 0.20718(16) 0.0136(3) Uani 1 1 d . .
C6 C 0.15259(18) 0.58494(17) 0.25466(16) 0.0128(3) Uani 1 1 d . .
C7 C 0.18417(18) 0.60466(17) 0.38028(16) 0.0139(4) Uani 1 1 d . .
C8 C 0.08435(19) 0.62964(17) 0.43565(16) 0.0136(4) Uani 1 1 d . .
H8 H -0.0025 0.6196 0.3850 0.016 Uiso 1 1 calc R U
C9 C 0.09462(19) 0.66897(17) 0.56037(16) 0.0143(4) Uani 1 1 d . .
C10 C 0.0107(2) 0.73539(19) 0.71828(17) 0.0195(4) Uani 1 1 d . .
H2 H -0.0501 0.7574 0.7632 0.023 Uiso 1 1 calc R U
C11 C 0.3937(2) 0.59868(19) -0.13772(18) 0.0197(4) Uani 1 1 d . .
H3 H 0.3813 0.5807 -0.2184 0.024 Uiso 1 1 calc R U
C12 C 0.1496(2) 0.7424(2) 0.76523(18) 0.0223(4) Uani 1 1 d . .
H6 H 0.1988 0.7695 0.8470 0.027 Uiso 1 1 calc R U
C13 C 0.2024(2) 0.70102(19) 0.66688(17) 0.0195(4) Uani 1 1 d . .
H5 H 0.2934 0.6958 0.6717 0.023 Uiso 1 1 calc R U
C14 C 0.32605(19) 0.60515(19) 0.44522(17) 0.0164(4) Uani 1 1 d . .
H14 H 0.3052 0.5507 0.4831 0.020 Uiso 1 1 calc R U
H13 H 0.3895 0.6960 0.5108 0.020 Uiso 1 1 calc R U
C15 C 0.4056(2) 0.55176(19) 0.35732(17) 0.0181(4) Uani 1 1 d . .
H9 H 0.3507 0.4564 0.3004 0.022 Uiso 1 1 calc R U
H12 H 0.5016 0.5650 0.4043 0.022 Uiso 1 1 calc R U
C16 C 0.42244(19) 0.62425(19) 0.28473(17) 0.0172(4) Uani 1 1 d . .
H11 H 0.4776 0.7195 0.3419 0.021 Uiso 1 1 calc R U
H10 H 0.4767 0.5921 0.2314 0.021 Uiso 1 1 calc R U
C17 C 0.9825(2) 0.75306(19) 0.01353(18) 0.0209(4) Uani 1 1 d . .
H17 H 1.0165 0.7053 -0.0467 0.025 Uiso 1 1 calc R U
C18 C 0.91038(19) 0.82110(18) 0.17843(16) 0.0158(4) Uani 1 1 d . .
C19 C 0.87378(18) 0.80728(18) 0.27665(16) 0.0153(4) Uani 1 1 d . .
H24 H 0.8935 0.7409 0.2874 0.018 Uiso 1 1 calc R U
C20 C 0.81490(19) 0.87583(18) 0.35651(16) 0.0152(4) Uani 1 1 d . .
C21 C 0.78508(18) 0.83191(18) 0.44492(16) 0.0140(4) Uani 1 1 d . .
C22 C 0.74368(18) 0.91627(18) 0.54774(16) 0.0151(4) Uani 1 1 d . .
C23 C 0.7193(2) 0.8725(2) 0.62660(18) 0.0209(4) Uani 1 1 d . .
H31 H 0.7310 0.7926 0.6074 0.025 Uiso 1 1 calc R U
C24 C 0.6789(2) 0.92551(19) 0.73418(18) 0.0202(4) Uani 1 1 d . .
C25 C 0.6392(2) 0.8611(2) 0.79814(19) 0.0255(4) Uani 1 1 d . .
H32 H 0.6357 0.7764 0.7794 0.031 Uiso 1 1 calc R U
C26 C 0.6052(2) 0.9455(2) 0.89574(19) 0.0269(5) Uani 1 1 d . .
H18 H 0.5755 0.9273 0.9535 0.032 Uiso 1 1 calc R U
C27 C 0.6238(2) 1.0597(2) 0.89040(19) 0.0243(4) Uani 1 1 d . .
H19 H 0.6087 1.1331 0.9442 0.029 Uiso 1 1 calc R U
C28 C 0.9421(2) 0.85588(19) 0.02267(18) 0.0235(4) Uani 1 1 d . .
H23 H 0.9435 0.8901 -0.0304 0.028 Uiso 1 1 calc R U
C29 C 0.8982(2) 0.90045(19) 0.12635(18) 0.0209(4) Uani 1 1 d . .
H22 H 0.8667 0.9703 0.1551 0.025 Uiso 1 1 calc R U
C30 C 0.7797(2) 0.9901(2) 0.35767(19) 0.0224(4) Uani 1 1 d . .
H29 H 0.7373 0.9683 0.2729 0.027 Uiso 1 1 calc R U
H30 H 0.8698 1.0695 0.3973 0.027 Uiso 1 1 calc R U
C31 C 0.6739(2) 1.02092(19) 0.42512(17) 0.0173(4) Uani 1 1 d . .
H27 H 0.5780 0.9480 0.3777 0.021 Uiso 1 1 calc R U
H28 H 0.6644 1.1018 0.4322 0.021 Uiso 1 1 calc R U
C32 C 0.7274(2) 1.03980(19) 0.55371(17) 0.0190(4) Uani 1 1 d . .
H25 H 0.8212 1.1154 0.6022 0.023 Uiso 1 1 calc R U
H26 H 0.6583 1.0598 0.5950 0.023 Uiso 1 1 calc R U

loop_
_atom_site_aniso_label
_atom_site_aniso_U_11
_atom_site_aniso_U_22
_atom_site_aniso_U_33
_atom_site_aniso_U_23
_atom_site_aniso_U_13
_atom_site_aniso_U_12
O1 0.0109(6) 0.0237(7) 0.0141(6) 0.0087(6) 0.0032(5) 0.0068(5)
O2 0.0191(7) 0.0218(7) 0.0187(7) 0.0122(6) 0.0075(5) 0.0113(6)
N1 0.0149(7) 0.0186(8) 0.0136(7) 0.0091(6) 0.0055(6) 0.0070(6)
N2 0.0116(7) 0.0226(8) 0.0165(8) 0.0107(7) 0.0052(6) 0.0070(6)
N3 0.0178(8) 0.0196(8) 0.0172(8) 0.0098(7) 0.0078(6) 0.0080(7)
N4 0.0263(9) 0.0227(9) 0.0209(9) 0.0111(7) 0.0074(7) 0.0093(7)
C1 0.0136(9) 0.0229(10) 0.0251(10) 0.0131(8) 0.0093(8) 0.0074(8)
C2 0.0136(8) 0.0183(10) 0.0182(9) 0.0086(8) 0.0041(7) 0.0057(7)
C3 0.0149(8) 0.0136(9) 0.0151(9) 0.0072(7) 0.0045(7) 0.0061(7)
C4 0.0100(8) 0.0159(9) 0.0149(9) 0.0057(7) 0.0035(7) 0.0055(7)
C5 0.0116(8) 0.0123(9) 0.0153(9) 0.0056(7) 0.0038(7) 0.0054(7)
C6 0.0134(8) 0.0117(8) 0.0124(8) 0.0053(7) 0.0034(7) 0.0056(7)
C7 0.0124(8) 0.0128(9) 0.0144(9) 0.0067(7) 0.0029(7) 0.0037(7)
C8 0.0131(8) 0.0124(9) 0.0135(8) 0.0062(7) 0.0018(7) 0.0050(7)
C9 0.0144(8) 0.0136(9) 0.0159(9) 0.0085(7) 0.0054(7) 0.0049(7)
C10 0.0253(10) 0.0199(10) 0.0163(9) 0.0100(8) 0.0107(8) 0.0092(8)
C11 0.0200(9) 0.0255(10) 0.0199(10) 0.0141(8) 0.0104(8) 0.0106(8)
C12 0.0264(10) 0.0265(11) 0.0134(9) 0.0116(8) 0.0046(8) 0.0087(8)
C13 0.0175(9) 0.0231(10) 0.0177(9) 0.0117(8) 0.0036(8) 0.0072(8)
C14 0.0158(9) 0.0191(9) 0.0164(9) 0.0104(8) 0.0038(7) 0.0085(7)
C15 0.0167(9) 0.0209(10) 0.0193(9) 0.0104(8) 0.0050(7) 0.0115(8)
C16 0.0130(8) 0.0217(10) 0.0177(9) 0.0102(8) 0.0054(7) 0.0078(7)
C17 0.0214(10) 0.0216(10) 0.0159(9) 0.0074(8) 0.0091(8) 0.0048(8)
C18 0.0136(8) 0.0149(9) 0.0144(9) 0.0052(7) 0.0047(7) 0.0033(7)
C19 0.0125(8) 0.0169(9) 0.0144(9) 0.0074(7) 0.0029(7) 0.0052(7)
C20 0.0130(8) 0.0170(9) 0.0138(9) 0.0076(7) 0.0033(7) 0.0047(7)
C21 0.0084(8) 0.0172(9) 0.0144(9) 0.0072(7) 0.0025(7) 0.0047(7)
C22 0.0103(8) 0.0198(9) 0.0135(9) 0.0076(7) 0.0028(7) 0.0059(7)
C23 0.0170(9) 0.0233(10) 0.0200(10) 0.0088(8) 0.0055(8) 0.0088(8)
C24 0.0179(9) 0.0242(10) 0.0188(10) 0.0104(8) 0.0064(8) 0.0095(8)
C25 0.0295(11) 0.0298(11) 0.0266(11) 0.0174(9) 0.0153(9) 0.0159(9)
C26 0.0331(12) 0.0279(11) 0.0235(11) 0.0149(9) 0.0134(9) 0.0118(9)
C27 0.0249(10) 0.0275(11) 0.0225(10) 0.0124(9) 0.0099(9) 0.0126(9)
C28 0.0308(11) 0.0200(10) 0.0190(10) 0.0115(8) 0.0105(9) 0.0049(8)
C29 0.0267(10) 0.0169(10) 0.0184(10) 0.0090(8) 0.0086(8) 0.0070(8)
C30 0.0299(11) 0.0224(10) 0.0244(10) 0.0154(9) 0.0149(9) 0.0139(9)
C31 0.0159(9) 0.0177(9) 0.0193(9) 0.0102(8) 0.0054(7) 0.0071(7)
C32 0.0198(9) 0.0211(10) 0.0178(9) 0.0089(8) 0.0081(8) 0.0110(8)

loop_
_atom_type_symbol
_atom_type_description
_atom_type_scat_dispersion_real
_atom_type_scat_dispersion_imag
_atom_type_scat_source
C C 0.0033 0.0016 'International Tables Vol C Tables 4.2.6.8 and 6.1.1.4'
H H 0.0000 0.0000 'International Tables Vol C Tables 4.2.6.8 and 6.1.1.4'
N N 0.0061 0.0033 'International Tables Vol C Tables 4.2.6.8 and 6.1.1.4'
O O 0.0106 0.0060 'International Tables Vol C Tables 4.2.6.8 and 6.1.1.4'

loop_
_geom_angle_atom_site_label_1
_geom_angle_atom_site_label_2
_geom_angle_atom_site_label_3
_geom_angle
C10 N1 C9 110.32(15)
C10 N1 H7 124.8
C9 N1 H7 124.8
C11 N2 C3 110.15(15)
C11 N2 H4 124.9
C3 N2 H4 124.9
C17 N3 C18 110.35(16)
C17 N3 H21 124.8
C18 N3 H21 124.8
C27 N4 C24 109.92(16)
C27 N4 H20 125.0
C24 N4 H20 125.0
C11 C1 C2 107.54(16)
C11 C1 H1 126.2
C2 C1 H1 126.2
C1 C2 C3 107.98(16)
C1 C2 H16 126.0
C3 C2 H16 126.0
N2 C3 C2 106.10(15)
N2 C3 C4 119.00(15)
C2 C3 C4 134.88(17)
C5 C4 C3 129.67(16)
C5 C4 H15 115.2
C3 C4 H15 115.2
C4 C5 C6 117.65(15)
C4 C5 C16 123.94(16)
C6 C5 C16 118.41(15)
O1 C6 C7 120.99(15)
O1 C6 C5 120.57(15)
C7 C6 C5 118.36(15)
C8 C7 C6 116.71(15)
C8 C7 C14 122.85(16)
C6 C7 C14 120.34(15)
C7 C8 C9 128.92(16)
C7 C8 H8 115.5
C9 C8 H8 115.5
N1 C9 C13 106.19(16)
N1 C9 C8 118.35(15)
C13 C9 C8 135.33(17)
N1 C10 C12 108.21(17)
N1 C10 H2 125.9
C12 C10 H2 125.9
N2 C11 C1 108.21(16)
N2 C11 H3 125.9
C1 C11 H3 125.9
C10 C12 C13 107.32(17)
C10 C12 H6 126.3
C13 C12 H6 126.3
C9 C13 C12 107.96(17)
C9 C13 H5 126.0
C12 C13 H5 126.0
C7 C14 C15 112.41(15)
C7 C14 H14 109.1
C15 C14 H14 109.1
C7 C14 H13 109.1
C15 C14 H13 109.1
H14 C14 H13 107.9
C14 C15 C16 110.05(15)
C14 C15 H9 109.7
C16 C15 H9 109.7
C14 C15 H12 109.7
C16 C15 H12 109.7
H9 C15 H12 108.2
C5 C16 C15 110.77(15)
C5 C16 H11 109.5
C15 C16 H11 109.5
C5 C16 H10 109.5
C15 C16 H10 109.5
H11 C16 H10 108.1
N3 C17 C28 108.07(17)
N3 C17 H17 126.0
C28 C17 H17 126.0
N3 C18 C29 106.15(16)
N3 C18 C19 117.90(16)
C29 C18 C19 135.83(17)
C20 C19 C18 130.16(17)
C20 C19 H24 114.9
C18 C19 H24 114.9
C19 C20 C21 116.26(16)
C19 C20 C30 123.37(16)
C21 C20 C30 120.36(16)
O2 C21 C20 120.38(16)
O2 C21 C22 120.89(16)
C20 C21 C22 118.73(15)
C23 C22 C21 116.34(17)
C23 C22 C32 125.31(17)
C21 C22 C32 118.32(15)
C22 C23 C24 132.30(19)
C22 C23 H31 113.9
C24 C23 H31 113.9
N4 C24 C25 106.13(17)
N4 C24 C23 127.76(18)
C25 C24 C23 126.09(19)
C24 C25 C26 108.29(19)
C24 C25 H32 125.9
C26 C25 H32 125.9
C27 C26 C25 107.24(18)
C27 C26 H18 126.4
C25 C26 H18 126.4
N4 C27 C26 108.42(18)
N4 C27 H19 125.8
C26 C27 H19 125.8
C17 C28 C29 107.79(17)
C17 C28 H23 126.1
C29 C28 H23 126.1
C18 C29 C28 107.63(17)
C18 C29 H22 126.2
C28 C29 H22 126.2
C20 C30 C31 112.77(15)
C20 C30 H29 109.0
C31 C30 H29 109.0
C20 C30 H30 109.0
C31 C30 H30 109.0
H29 C30 H30 107.8
C30 C31 C32 110.93(15)
C30 C31 H27 109.5
C32 C31 H27 109.5
C30 C31 H28 109.5
C32 C31 H28 109.5
H27 C31 H28 108.0
C22 C32 C31 111.53(15)
C22 C32 H25 109.3
C31 C32 H25 109.3
C22 C32 H26 109.3
C31 C32 H26 109.3
H25 C32 H26 108.0

loop_
_geom_bond_atom_site_label_1
_geom_bond_atom_site_label_2
_geom_bond_distance
O1 C6 1.256(2)
O2 C21 1.246(2)
N1 C10 1.349(2)
N1 C9 1.383(2)
N1 H7 0.8600
N2 C11 1.352(2)
N2 C3 1.381(2)
N2 H4 0.8600
N3 C17 1.353(2)
N3 C18 1.381(2)
N3 H21 0.8600
N4 C27 1.356(3)
N4 C24 1.380(2)
N4 H20 0.8600
C1 C11 1.377(3)
C1 C2 1.395(3)
C1 H1 0.9300
C2 C3 1.397(2)
C2 H16 0.9300
C3 C4 1.432(2)
C4 C5 1.355(2)
C4 H15 0.9300
C5 C6 1.476(2)
C5 C16 1.507(2)
C6 C7 1.470(2)
C7 C8 1.362(2)
C7 C14 1.512(2)
C8 C9 1.423(2)
C8 H8 0.9300
C9 C13 1.396(2)
C10 C12 1.383(3)
C10 H2 0.9300
C11 H3 0.9300
C12 C13 1.401(3)
C12 H6 0.9300
C13 H5 0.9300
C14 C15 1.521(2)
C14 H14 0.9700
C14 H13 0.9700
C15 C16 1.521(3)
C15 H9 0.9700
C15 H12 0.9700
C16 H11 0.9700
C16 H10 0.9700
C17 C28 1.369(3)
C17 H17 0.9300
C18 C29 1.393(3)
C18 C19 1.432(3)
C19 C20 1.356(2)
C19 H24 0.9300
C20 C21 1.480(2)
C20 C30 1.504(3)
C21 C22 1.488(2)
C22 C23 1.351(3)
C22 C32 1.509(3)
C23 C24 1.432(3)
C23 H31 0.9300
C24 C25 1.386(3)
C25 C26 1.400(3)
C25 H32 0.9300
C26 C27 1.368(3)
C26 H18 0.9300
C27 H19 0.9300
C28 C29 1.404(3)
C28 H23 0.9300
C29 H22 0.9300
C30 C31 1.517(3)
C30 H29 0.9700
C30 H30 0.9700
C31 C32 1.520(3)
C31 H27 0.9700
C31 H28 0.9700
C32 H25 0.9700
C32 H26 0.9700

loop_
_geom_hbond_atom_site_label_D
_geom_hbond_atom_site_label_H
_geom_hbond_atom_site_label_A
_geom_hbond_distance_DH
_geom_hbond_distance_HA
_geom_hbond_distance_DA
_geom_hbond_angle_DHA
_geom_hbond_site_symmetry_A
N3 H21 O1 0.86 2.01 2.857(2) 166.9 1_655
N2 H4 O1 0.86 2.02 2.8503(19) 160.7 2_565
N1 H7 O2 0.86 2.01 2.7767(19) 148.7 1_455
N3 H21 O1 0.86 2.01 2.857(2) 166.9 1_655
N2 H4 O1 0.86 2.02 2.8503(19) 160.7 2_565
N1 H7 O2 0.86 2.01 2.7767(19) 148.7 1_455
N2 H4 O1 0.86 2.02 2.8503(19) 160.7 2_565
N1 H7 O2 0.86 2.01 2.7767(19) 148.7 1_455
N2 H4 O1 0.86 2.02 2.8503(19) 160.7 2_565
N3 H21 O1 0.86 2.01 2.857(2) 166.9 1_655

loop_
_geom_torsion_atom_site_label_1
_geom_torsion_atom_site_label_2
_geom_torsion_atom_site_label_3
_geom_torsion_atom_site_label_4
_geom_torsion
C11 C1 C2 C3 -0.2(2)
C11 N2 C3 C2 1.2(2)
C11 N2 C3 C4 179.57(16)
C1 C2 C3 N2 -0.6(2)
C1 C2 C3 C4 -178.58(19)
N2 C3 C4 C5 168.70(18)
C2 C3 C4 C5 -13.5(3)
C3 C4 C5 C6 176.66(17)
C3 C4 C5 C16 -4.3(3)
C4 C5 C6 O1 1.6(2)
C16 C5 C6 O1 -177.54(16)
C4 C5 C6 C7 -175.23(16)
C16 C5 C6 C7 5.7(2)
O1 C6 C7 C8 -16.2(2)
C5 C6 C7 C8 160.56(15)
O1 C6 C7 C14 167.44(16)
C5 C6 C7 C14 -15.8(2)
C6 C7 C8 C9 -171.24(17)
C14 C7 C8 C9 5.0(3)
C10 N1 C9 C13 0.3(2)
C10 N1 C9 C8 -176.22(16)
C7 C8 C9 N1 178.80(17)
C7 C8 C9 C13 3.6(3)
C9 N1 C10 C12 -0.3(2)
C3 N2 C11 C1 -1.3(2)
C2 C1 C11 N2 0.9(2)
N1 C10 C12 C13 0.2(2)
N1 C9 C13 C12 -0.2(2)
C8 C9 C13 C12 175.5(2)
C10 C12 C13 C9 0.0(2)
C8 C7 C14 C15 170.36(16)
C6 C7 C14 C15 -13.5(2)
C7 C14 C15 C16 51.7(2)
C4 C5 C16 C15 -146.51(18)
C6 C5 C16 C15 32.5(2)
C14 C15 C16 C5 -61.4(2)
C18 N3 C17 C28 0.6(2)
C17 N3 C18 C29 -1.2(2)
C17 N3 C18 C19 175.35(16)
N3 C18 C19 C20 -177.34(18)
C29 C18 C19 C20 -2.1(4)
C18 C19 C20 C21 177.59(17)
C18 C19 C20 C30 -2.1(3)
C19 C20 C21 O2 -10.3(2)
C30 C20 C21 O2 169.38(17)
C19 C20 C21 C22 170.15(15)
C30 C20 C21 C22 -10.1(2)
O2 C21 C22 C23 1.2(2)
C20 C21 C22 C23 -179.26(16)
O2 C21 C22 C32 -176.79(16)
C20 C21 C22 C32 2.7(2)
C21 C22 C23 C24 179.76(18)
C32 C22 C23 C24 -2.4(3)
C27 N4 C24 C25 0.1(2)
C27 N4 C24 C23 178.71(18)
C22 C23 C24 N4 -7.1(3)
C22 C23 C24 C25 171.2(2)
N4 C24 C25 C26 -0.2(2)
C23 C24 C25 C26 -178.83(19)
C24 C25 C26 C27 0.2(2)
C24 N4 C27 C26 0.0(2)
C25 C26 C27 N4 -0.1(2)
N3 C17 C28 C29 0.3(2)
N3 C18 C29 C28 1.3(2)
C19 C18 C29 C28 -174.3(2)
C17 C28 C29 C18 -1.0(2)
C19 C20 C30 C31 162.08(17)
C21 C20 C30 C31 -17.6(2)
C20 C30 C31 C32 52.1(2)
C23 C22 C32 C31 -146.25(18)
C21 C22 C32 C31 31.6(2)
C30 C31 C32 C22 -59.3(2)
